data_7025497
loop_
_publ_author_name
'Sgro, Michael J.'
'Stephan, Douglas W.'

_publ_section_title
;
 Synthesis and exchange reactions of Ni-dimine-COD, acetylene and olefin
 complexes.
;
_journal_issue 25
_journal_name_full 'Dalton transactions (Cambridge, England : 2003)'
_journal_page_first 5786
_journal_page_last 5794
_journal_paper_doi 10.1039/c001312a
_journal_volume 39
_journal_year 2010
_chemical_formula_sum 'C72 H80 N4 Ni'
_chemical_formula_weight 1060.11
_space_group_IT_number 68
_symmetry_cell_setting orthorhombic
_symmetry_space_group_name_Hall '-C 2a 2ac'
_symmetry_space_group_name_H-M 'C c c a :2'
_atom_sites_solution_hydrogens geom
_atom_sites_solution_primary direct
_atom_sites_solution_secondary difmap
_audit_creation_method SHELXL-97
_cell_angle_alpha 90.00
_cell_angle_beta 90.00
_cell_angle_gamma 90.00
_cell_formula_units_Z 4
_cell_length_a 16.524(3)
_cell_length_b 23.805(4)
_cell_length_c 14.728(3)
_cell_measurement_reflns_used 4028
_cell_measurement_temperature 296(2)
_cell_measurement_theta_max 26.74
_cell_measurement_theta_min 2.77
_cell_volume 5793.3(19)
_computing_cell_refinement 'Bruker SMART'
_computing_data_collection 'Bruker SMART'
_computing_data_reduction 'Bruker SAINT'
_computing_molecular_graphics 'Bruker SHELXTL'
_computing_publication_material 'Bruker SHELXTL'
_computing_structure_refinement 'SHELXL-97 (Sheldrick, 1997)'
_computing_structure_solution 'SHELXS-97 (Sheldrick, 1990)'
_diffrn_ambient_temperature 296(2)
_diffrn_measured_fraction_theta_full 1.000
_diffrn_measured_fraction_theta_max 1.000
_diffrn_measurement_device_type 'CCD area detector'
_diffrn_measurement_method 'phi and omega scans'
_diffrn_radiation_monochromator graphite
_diffrn_radiation_source 'fine-focus sealed tube'
_diffrn_radiation_type MoK\a
_diffrn_radiation_wavelength 0.71073
_diffrn_reflns_av_R_equivalents 0.0357
_diffrn_reflns_av_sigmaI/netI 0.0286
_diffrn_reflns_limit_h_max 19
_diffrn_reflns_limit_h_min -19
_diffrn_reflns_limit_k_max 23
_diffrn_reflns_limit_k_min -28
_diffrn_reflns_limit_l_max 13
_diffrn_reflns_limit_l_min -17
_diffrn_reflns_number 11917
_diffrn_reflns_theta_full 25.00
_diffrn_reflns_theta_max 25.00
_diffrn_reflns_theta_min 1.71
_exptl_absorpt_coefficient_mu 0.382
_exptl_absorpt_correction_T_max 0.7456
_exptl_absorpt_correction_T_min 0.6271
_exptl_absorpt_correction_type none
_exptl_crystal_colour purple
_exptl_crystal_density_diffrn 1.215
_exptl_crystal_density_method 'not measured'
_exptl_crystal_description plate
_exptl_crystal_F_000 2272
_exptl_crystal_size_max 0.40
_exptl_crystal_size_mid 0.40
_exptl_crystal_size_min 0.10
_refine_diff_density_max 0.271
_refine_diff_density_min -0.175
_refine_diff_density_rms 0.040
_refine_ls_extinction_method none
_refine_ls_goodness_of_fit_ref 1.077
_refine_ls_hydrogen_treatment constr
_refine_ls_matrix_type full
_refine_ls_number_parameters 179
_refine_ls_number_reflns 2558
_refine_ls_number_restraints 0
_refine_ls_restrained_S_all 1.077
_refine_ls_R_factor_all 0.0422
_refine_ls_R_factor_gt 0.0314
_refine_ls_shift/su_max 0.000
_refine_ls_shift/su_mean 0.000
_refine_ls_structure_factor_coef Fsqd
_refine_ls_weighting_details 'calc w=1/[\s^2^(Fo^2^)+(0.0456P)^2^+3.6991P] where P=(Fo^2^+2Fc^2^)/3'
_refine_ls_weighting_scheme calc
_refine_ls_wR_factor_gt 0.0834
_refine_ls_wR_factor_ref 0.0910
_reflns_number_gt 2131
_reflns_number_total 2558
_reflns_threshold_expression >2sigma(I)
_cod_data_source_file c001312a.txt
_cod_data_source_block C72H80N4Ni_Compound4
_cod_depositor_comments
;
The following automatic conversions were performed:

'_symmetry_cell_setting' value 'Orthorhombic' changed to
'orthorhombic' according to
/home/saulius/struct/CIF-dictionaries/cif_core.dic dictionary named
'cif_core.dic' version 2.4.2 from 2011-04-26.

Automatic conversion script
Id: cif_fix_values 1891 2012-01-12 08:04:46Z andrius 
;
_cod_original_cell_volume 5793.2(16)
_cod_original_sg_symbol_H-M Ccca
_cod_database_code 7025497

loop_
_symmetry_equiv_pos_as_xyz
'x, y, z'
'-x+1/2, -y, z'
'-x, y, -z+1/2'
'x+1/2, -y, -z+1/2'
'x+1/2, y+1/2, z'
'-x+1, -y+1/2, z'
'-x+1/2, y+1/2, -z+1/2'
'x+1, -y+1/2, -z+1/2'
'-x, -y, -z'
'x-1/2, y, -z'
'x, -y, z-1/2'
'-x-1/2, y, z-1/2'
'-x+1/2, -y+1/2, -z'
'x, y+1/2, -z'
'x+1/2, -y+1/2, z-1/2'
'-x, y+1/2, z-1/2'

loop_
_atom_site_label
_atom_site_type_symbol
_atom_site_fract_x
_atom_site_fract_y
_atom_site_fract_z
_atom_site_U_iso_or_equiv
_atom_site_adp_type
_atom_site_occupancy
_atom_site_symmetry_multiplicity
_atom_site_calc_flag
_atom_site_refinement_flags
Ni1 Ni 0.0000 0.2500 0.2500 0.02003(14) Uani 1 4 d S
N1 N 0.03180(8) 0.18847(5) 0.33082(9) 0.0223(3) Uani 1 1 d .
C1 C 0.05908(10) 0.18719(6) 0.42325(11) 0.0230(4) Uani 1 1 d .
C8 C 0.01624(9) 0.13874(7) 0.29494(11) 0.0233(4) Uani 1 1 d .
C6 C 0.14175(11) 0.18998(7) 0.44041(11) 0.0275(4) Uani 1 1 d .
C3 C 0.03282(12) 0.17887(7) 0.58206(12) 0.0312(4) Uani 1 1 d .
H3 H -0.0039 0.1760 0.6297 0.037 Uiso 1 1 calc R
C4 C 0.11424(12) 0.18136(8) 0.60166(12) 0.0336(4) Uani 1 1 d .
C2 C 0.00352(11) 0.18056(7) 0.49363(12) 0.0260(4) Uani 1 1 d .
C9 C 0.02664(11) 0.08058(7) 0.32448(12) 0.0280(4) Uani 1 1 d .
C5 C 0.16821(12) 0.18659(8) 0.53003(12) 0.0344(4) Uani 1 1 d .
H5 H 0.2234 0.1879 0.5421 0.041 Uiso 1 1 calc R
C7 C 0.20082(11) 0.19447(9) 0.36343(13) 0.0394(5) Uani 1 1 d .
H7A H 0.2545 0.1990 0.3872 0.059 Uiso 1 1 calc R
H7B H 0.1873 0.2264 0.3265 0.059 Uiso 1 1 calc R
H7C H 0.1984 0.1610 0.3273 0.059 Uiso 1 1 calc R
C10 C 0.05474(12) 0.05389(8) 0.40096(13) 0.0358(5) Uani 1 1 d .
H10 H 0.0729 0.0743 0.4508 0.043 Uiso 1 1 calc R
C14 C 0.0000 0.04772(10) 0.2500 0.0309(6) Uani 1 2 d S
C11 C 0.05527(14) -0.00547(9) 0.40156(14) 0.0474(6) Uani 1 1 d .
H11 H 0.0742 -0.0239 0.4530 0.057 Uiso 1 1 calc R
C12 C 0.02918(15) -0.03680(8) 0.32992(15) 0.0498(6) Uani 1 1 d .
H12 H 0.0305 -0.0758 0.3335 0.060 Uiso 1 1 calc R
C13 C 0.0000 -0.01066(11) 0.2500 0.0406(7) Uani 1 2 d S
C15 C 0.20862(17) 0.44648(12) 0.3517(2) 0.0792(9) Uani 1 1 d .
H15A H 0.1522 0.4577 0.3522 0.095 Uiso 1 1 calc R
H15B H 0.2107 0.4058 0.3516 0.095 Uiso 1 1 calc R
C16 C 0.2481(2) 0.46833(12) 0.2672(2) 0.0798(9) Uani 1 1 d .
H16A H 0.2179 0.4557 0.2145 0.096 Uiso 1 1 calc R
H16B H 0.3025 0.4533 0.2627 0.096 Uiso 1 1 calc R
C17 C 0.2491(2) 0.46802(13) 0.4350(2) 0.0894(10) Uani 1 1 d .
H17A H 0.3040 0.4537 0.4379 0.107 Uiso 1 1 calc R
H17B H 0.2202 0.4548 0.4883 0.107 Uiso 1 1 calc R
C18 C -0.08510(11) 0.17313(8) 0.47570(14) 0.0368(5) Uani 1 1 d .
H18A H -0.0964 0.1341 0.4650 0.055 Uiso 1 1 calc R
H18B H -0.1002 0.1946 0.4233 0.055 Uiso 1 1 calc R
H18C H -0.1154 0.1858 0.5274 0.055 Uiso 1 1 calc R
C19 C 0.14403(16) 0.17703(10) 0.69848(13) 0.0536(6) Uani 1 1 d .
H19A H 0.1435 0.1384 0.7172 0.080 Uiso 1 1 calc R
H19B H 0.1093 0.1985 0.7375 0.080 Uiso 1 1 calc R
H19C H 0.1982 0.1914 0.7022 0.080 Uiso 1 1 calc R

loop_
_atom_site_aniso_label
_atom_site_aniso_U_11
_atom_site_aniso_U_22
_atom_site_aniso_U_33
_atom_site_aniso_U_23
_atom_site_aniso_U_13
_atom_site_aniso_U_12
Ni1 0.0203(2) 0.0182(2) 0.0216(2) 0.000 0.000 0.000
N1 0.0206(7) 0.0232(7) 0.0231(7) 0.0015(6) -0.0004(6) -0.0001(6)
C1 0.0265(9) 0.0190(8) 0.0236(8) 0.0016(6) -0.0025(7) 0.0005(7)
C8 0.0215(9) 0.0217(8) 0.0267(9) 0.0018(7) 0.0015(7) 0.0009(6)
C6 0.0263(9) 0.0301(9) 0.0260(9) 0.0032(7) -0.0021(8) -0.0009(7)
C3 0.0425(11) 0.0235(9) 0.0276(9) 0.0038(7) 0.0088(8) 0.0005(8)
C4 0.0457(12) 0.0297(10) 0.0252(9) 0.0038(7) -0.0042(9) -0.0021(8)
C2 0.0285(9) 0.0188(8) 0.0305(9) 0.0021(7) 0.0029(8) 0.0012(7)
C9 0.0275(9) 0.0236(9) 0.0330(9) 0.0017(7) 0.0075(8) 0.0026(7)
C5 0.0301(10) 0.0380(11) 0.0351(11) 0.0049(8) -0.0084(8) -0.0033(8)
C7 0.0257(10) 0.0578(13) 0.0347(11) 0.0058(9) 0.0005(9) -0.0031(9)
C10 0.0422(11) 0.0295(10) 0.0358(10) 0.0062(8) 0.0074(9) 0.0069(9)
C14 0.0342(14) 0.0217(12) 0.0370(13) 0.000 0.0140(12) 0.000
C11 0.0647(15) 0.0334(11) 0.0442(11) 0.0146(9) 0.0154(11) 0.0160(11)
C12 0.0739(16) 0.0221(10) 0.0533(13) 0.0073(9) 0.0260(12) 0.0076(10)
C13 0.0553(18) 0.0209(13) 0.0457(16) 0.000 0.0222(15) 0.000
C15 0.0511(16) 0.0738(18) 0.113(3) 0.0169(17) 0.0000(16) -0.0090(14)
C16 0.084(2) 0.0668(17) 0.088(2) -0.0001(15) -0.0049(18) -0.0194(16)
C17 0.0665(19) 0.117(2) 0.085(2) 0.0237(18) 0.0056(18) 0.016(2)
C18 0.0287(10) 0.0360(10) 0.0456(12) 0.0038(9) 0.0081(9) 0.0007(8)
C19 0.0740(17) 0.0571(14) 0.0296(11) 0.0076(10) -0.0112(11) -0.0069(12)

loop_
_atom_type_symbol
_atom_type_description
_atom_type_scat_dispersion_real
_atom_type_scat_dispersion_imag
_atom_type_scat_source
C C 0.0033 0.0016 'International Tables Vol C Tables 4.2.6.8 and 6.1.1.4'
H H 0.0000 0.0000 'International Tables Vol C Tables 4.2.6.8 and 6.1.1.4'
N N 0.0061 0.0033 'International Tables Vol C Tables 4.2.6.8 and 6.1.1.4'
Ni Ni 0.3393 1.1124 'International Tables Vol C Tables 4.2.6.8 and 6.1.1.4'

loop_
_geom_angle_atom_site_label_1
_geom_angle_atom_site_label_2
_geom_angle_atom_site_label_3
_geom_angle
_geom_angle_site_symmetry_1
_geom_angle_site_symmetry_3
N1 Ni1 N1 105.17(8) 8_455 3
N1 Ni1 N1 83.23(8) 8_455 6_455
N1 Ni1 N1 148.89(8) 3 6_455
N1 Ni1 N1 148.89(8) 8_455 .
N1 Ni1 N1 83.23(8) 3 .
N1 Ni1 N1 105.17(8) 6_455 .
C8 N1 C1 114.94(13) . .
C8 N1 Ni1 111.99(11) . .
C1 N1 Ni1 132.59(10) . .
C6 C1 C2 121.15(15) . .
C6 C1 N1 118.70(15) . .
C2 C1 N1 120.07(15) . .
N1 C8 C8 116.34(9) . 3
N1 C8 C9 134.96(15) . .
C8 C8 C9 108.67(10) 3 .
C1 C6 C5 118.54(16) . .
C1 C6 C7 120.35(15) . .
C5 C6 C7 121.07(16) . .
C4 C3 C2 122.38(17) . .
C3 C4 C5 118.20(16) . .
C3 C4 C19 120.85(18) . .
C5 C4 C19 120.94(19) . .
C3 C2 C1 118.07(17) . .
C3 C2 C18 120.14(16) . .
C1 C2 C18 121.74(16) . .
C10 C9 C14 118.96(17) . .
C10 C9 C8 136.22(17) . .
C14 C9 C8 104.82(16) . .
C4 C5 C6 121.61(18) . .
C9 C10 C11 118.01(19) . .
C13 C14 C9 123.49(11) . .
C13 C14 C9 123.49(11) . 3
C9 C14 C9 113.0(2) . 3
C12 C11 C10 122.7(2) . .
C11 C12 C13 120.72(19) . .
C14 C13 C12 116.07(13) . .
C14 C13 C12 116.07(13) . 3
C12 C13 C12 127.9(3) . 3
C17 C15 C16 111.7(2) . .
C15 C16 C16 111.4(2) . 2_565
C15 C17 C17 110.7(2) . 2_565

loop_
_geom_bond_atom_site_label_1
_geom_bond_atom_site_label_2
_geom_bond_distance
_geom_bond_site_symmetry_2
Ni1 N1 1.9592(13) 8_455
Ni1 N1 1.9592(13) 3
Ni1 N1 1.9592(13) 6_455
Ni1 N1 1.9592(13) .
N1 C8 1.322(2) .
N1 C1 1.434(2) .
C1 C6 1.391(2) .
C1 C2 1.394(2) .
C8 C8 1.428(3) 3
C8 C9 1.461(2) .
C6 C5 1.393(2) .
C6 C7 1.500(3) .
C3 C4 1.377(3) .
C3 C2 1.390(3) .
C4 C5 1.387(3) .
C4 C19 1.512(3) .
C2 C18 1.498(3) .
C9 C10 1.374(3) .
C9 C14 1.417(2) .
C10 C11 1.413(3) .
C14 C13 1.390(4) .
C14 C9 1.417(2) 3
C11 C12 1.362(3) .
C12 C13 1.416(2) .
C13 C12 1.416(2) 3
C15 C17 1.489(4) .
C15 C16 1.499(4) .
C16 C16 1.509(6) 2_565
C17 C17 1.523(6) 2_565
